data_2234511
loop_
_publ_author_name
'Fun, Hoong-Kun'
'Chantrapromma, Suchada'
'Abdel-Aziz, Hatem A.'

_publ_section_title
;
 (1<i>Z</i>,2<i>E</i>)-<i>N</i>'-{1-[2-(4-Bromophenyl)hydrazin-1-ylidene]-1-chloropropan-2-ylidene}thiophene-2-carbohydrazide
;
_journal_coeditor_code BQ2351
_journal_issue 5
_journal_name_full 'Acta Crystallographica Section E'
_journal_page_first o1510
_journal_page_last o1511
_journal_paper_doi 10.1107/S1600536812017114
_journal_volume 68
_journal_year 2012
_chemical_formula_iupac 'C14 H12 Br Cl N4 O S'
_chemical_formula_moiety 'C14 H12 Br Cl N4 O S'
_chemical_formula_sum 'C14 H12 Br Cl N4 O S'
_chemical_formula_weight 399.79
_chemical_name_systematic
(1<i>Z</i>,2<i>E</i>)-<i>N</i>'-{1-[2-(4-Bromophenyl)hydrazin-1-ylidene]-1-chloropropan-2-ylidene}thiophene-2-carbohydrazide
_space_group_IT_number 14
_symmetry_cell_setting monoclinic
_symmetry_space_group_name_Hall '-P 2ybc'
_symmetry_space_group_name_H-M 'P 1 21/c 1'
_atom_sites_solution_hydrogens geom
_atom_sites_solution_primary direct
_atom_sites_solution_secondary difmap
_audit_creation_method SHELXL-97
_cell_angle_alpha 90.00
_cell_angle_beta 103.075(2)
_cell_angle_gamma 90.00
_cell_formula_units_Z 4
_cell_length_a 13.5502(14)
_cell_length_b 3.8932(4)
_cell_length_c 29.816(3)
_cell_measurement_reflns_used 4458
_cell_measurement_temperature 100
_cell_measurement_theta_max 30.00
_cell_measurement_theta_min 1.40
_cell_volume 1532.1(3)
_computing_cell_refinement 'SAINT (Bruker, 2009)'
_computing_data_collection 'APEX2 (Bruker, 2009)'
_computing_data_reduction 'SAINT (Bruker, 2009)'
_computing_molecular_graphics 'SHELXTL (Sheldrick, 2008)'
_computing_publication_material
;
SHELXTL (Sheldrick, 2008) and PLATON (Spek, 2009)
;
_computing_structure_refinement 'SHELXTL (Sheldrick, 2008)'
_computing_structure_solution 'SHELXTL (Sheldrick, 2008)'
_diffrn_ambient_temperature 100
_diffrn_measured_fraction_theta_full 0.996
_diffrn_measured_fraction_theta_max 0.996
_diffrn_measurement_device_type 'Bruker APEX Duo CCD area detector'
_diffrn_measurement_method '\f and \w scans'
_diffrn_radiation_monochromator graphite
_diffrn_radiation_source 'sealed tube'
_diffrn_radiation_type MoK\a
_diffrn_radiation_wavelength 0.71073
_diffrn_reflns_av_R_equivalents 0.0365
_diffrn_reflns_av_sigmaI/netI 0.0408
_diffrn_reflns_limit_h_max 19
_diffrn_reflns_limit_h_min -19
_diffrn_reflns_limit_k_max 5
_diffrn_reflns_limit_k_min -2
_diffrn_reflns_limit_l_max 41
_diffrn_reflns_limit_l_min -41
_diffrn_reflns_number 14314
_diffrn_reflns_theta_full 30.00
_diffrn_reflns_theta_max 30.00
_diffrn_reflns_theta_min 1.40
_diffrn_standards_number 0
_exptl_absorpt_coefficient_mu 3.000
_exptl_absorpt_correction_T_max 0.8476
_exptl_absorpt_correction_T_min 0.3992
_exptl_absorpt_correction_type multi-scan
_exptl_absorpt_process_details '(SADABS; Bruker, 2009)'
_exptl_crystal_colour Yellow
_exptl_crystal_density_diffrn 1.733
_exptl_crystal_density_method 'not measured'
_exptl_crystal_description Needle
_exptl_crystal_F_000 800
_exptl_crystal_size_max 0.38
_exptl_crystal_size_mid 0.10
_exptl_crystal_size_min 0.06
_refine_diff_density_max 0.540
_refine_diff_density_min -0.355
_refine_ls_extinction_method none
_refine_ls_goodness_of_fit_ref 1.045
_refine_ls_hydrogen_treatment mixed
_refine_ls_matrix_type full
_refine_ls_number_parameters 223
_refine_ls_number_reflns 4458
_refine_ls_number_restraints 6
_refine_ls_restrained_S_all 1.044
_refine_ls_R_factor_all 0.0502
_refine_ls_R_factor_gt 0.0310
_refine_ls_shift/su_max 0.001
_refine_ls_shift/su_mean 0.001
_refine_ls_structure_factor_coef Fsqd
_refine_ls_weighting_details 'calc w=1/[\s^2^(Fo^2^)+(0.0313P)^2^+0.3052P] where P=(Fo^2^+2Fc^2^)/3'
_refine_ls_weighting_scheme calc
_refine_ls_wR_factor_gt 0.0669
_refine_ls_wR_factor_ref 0.0745
_reflns_number_gt 3378
_reflns_number_total 4458
_reflns_threshold_expression I>2\s(I)'
_cod_data_source_file bq2351.cif
_cod_data_source_block I
_cod_original_sg_symbol_H-M 'P 21/c'
_cod_database_code 2234511
_cod_database_fobs_code 2234511

loop_
_symmetry_equiv_pos_as_xyz
'x, y, z'
'-x, y+1/2, -z+1/2'
'-x, -y, -z'
'x, -y-1/2, z-1/2'

loop_
_atom_site_type_symbol
_atom_site_label
_atom_site_fract_x
_atom_site_fract_y
_atom_site_fract_z
_atom_site_U_iso_or_equiv
_atom_site_adp_type
_atom_site_calc_flag
_atom_site_refinement_flags
_atom_site_occupancy
_atom_site_symmetry_multiplicity
_atom_site_disorder_assembly
_atom_site_disorder_group
Cl Cl1 0.46435(3) 0.69142(13) 0.184855(16) 0.01888(11) Uani d . 1 1 . .
Br Br1 1.077635(15) 0.50439(6) 0.376036(7) 0.02669(7) Uani d . 1 1 . .
O O1 0.38556(10) 0.1793(4) -0.02052(4) 0.0194(3) Uani d . 1 1 . .
N N1 0.66736(13) 0.5947(5) 0.24295(6) 0.0197(4) Uani d . 1 1 . .
N N2 0.65558(12) 0.4813(4) 0.19957(5) 0.0174(3) Uani d . 1 1 . .
N N3 0.47407(12) 0.3945(4) 0.09546(5) 0.0158(3) Uani d . 1 1 . .
N N4 0.46842(12) 0.2636(5) 0.05229(5) 0.0162(3) Uani d . 1 1 . .
C C1 0.84509(14) 0.4225(5) 0.25890(7) 0.0176(4) Uani d . 1 1 . .
H H1A 0.8369 0.3350 0.2293 0.021 Uiso calc R 1 1 . .
C C2 0.93831(15) 0.4030(5) 0.28961(7) 0.0180(4) Uani d . 1 1 . .
H H2A 0.9929 0.3003 0.2808 0.022 Uiso calc R 1 1 . .
C C3 0.95018(14) 0.5373(5) 0.33370(7) 0.0171(4) Uani d . 1 1 . .
C C4 0.86974(14) 0.6913(5) 0.34736(7) 0.0182(4) Uani d . 1 1 . .
H H4A 0.8786 0.7839 0.3768 0.022 Uiso calc R 1 1 . .
C C5 0.77589(14) 0.7069(5) 0.31702(7) 0.0174(4) Uani d . 1 1 . .
H H5A 0.7212 0.8057 0.3263 0.021 Uiso calc R 1 1 . .
C C6 0.76335(14) 0.5748(5) 0.27276(7) 0.0158(4) Uani d . 1 1 . .
C C7 0.57143(14) 0.5059(5) 0.17035(6) 0.0165(4) Uani d . 1 1 . .
C C8 0.56220(14) 0.3761(5) 0.12343(6) 0.0160(4) Uani d . 1 1 . .
C C9 0.65679(14) 0.2370(6) 0.11173(7) 0.0204(4) Uani d . 1 1 . .
H H9A 0.6666 0.3445 0.0841 0.031 Uiso calc R 1 1 . .
H H9B 0.6502 -0.0067 0.1071 0.031 Uiso calc R 1 1 . .
H H9C 0.7139 0.2844 0.1365 0.031 Uiso calc R 1 1 . .
C C10 0.38400(13) 0.2968(5) 0.01792(6) 0.0151(4) Uani d . 1 1 A .
C C11 0.29185(14) 0.4686(5) 0.02516(6) 0.0149(4) Uani d . 1 1 . .
S S1 0.26973(5) 0.6374(2) 0.07517(3) 0.01674(17) Uani d PD 0.854(2) 1 A 1
C C12 0.2069(3) 0.5033(13) -0.01037(15) 0.0204(8) Uani d PD 0.854(2) 1 A 1
H H12A 0.2047 0.4293 -0.0402 0.024 Uiso calc PR 0.854(2) 1 A 1
C C13 0.1241(3) 0.6605(15) 0.00274(13) 0.0175(7) Uani d PD 0.854(2) 1 A 1
H H13B 0.0616 0.7008 -0.0171 0.021 Uiso calc PR 0.854(2) 1 A 1
C C14 0.1476(2) 0.7459(12) 0.04819(11) 0.0174(7) Uani d PD 0.854(2) 1 A 1
H H14B 0.1024 0.8517 0.0631 0.021 Uiso calc PR 0.854(2) 1 A 1
S S1X 0.2004(5) 0.498(2) -0.02227(19) 0.0144(13) Uiso d PD 0.146(2) 1 A 2
C C12X 0.2653(17) 0.592(8) 0.0633(8) 0.039(8) Uiso d PD 0.146(2) 1 A 2
H H12B 0.3082 0.5916 0.0924 0.047 Uiso calc PR 0.146(2) 1 A 2
C C13X 0.1671(17) 0.721(8) 0.0541(8) 0.0144(13) Uiso d PD 0.15 1 A 2
H H13A 0.1352 0.8097 0.0760 0.017 Uiso calc PR 0.146(2) 1 A 2
C C14X 0.125(2) 0.698(13) 0.0090(9) 0.039(8) Uiso d PD 0.15 1 A 2
H H14A 0.0607 0.7818 -0.0042 0.047 Uiso calc PR 0.146(2) 1 A 2
H H1N4 0.5211(19) 0.138(7) 0.0459(8) 0.035(7) Uiso d . 1 1 . .
H H1N1 0.6170(15) 0.722(6) 0.2508(7) 0.013(5) Uiso d . 1 1 . .

loop_
_atom_site_aniso_label
_atom_site_aniso_U_11
_atom_site_aniso_U_22
_atom_site_aniso_U_33
_atom_site_aniso_U_12
_atom_site_aniso_U_13
_atom_site_aniso_U_23
Cl1 0.0152(2) 0.0249(3) 0.0170(2) 0.00090(19) 0.00470(17) -0.0032(2)
Br1 0.01893(10) 0.03023(13) 0.02601(12) 0.00166(9) -0.00517(8) -0.00167(10)
O1 0.0184(6) 0.0270(8) 0.0133(7) 0.0001(6) 0.0047(5) -0.0034(6)
N1 0.0163(8) 0.0294(10) 0.0135(8) 0.0020(7) 0.0039(6) -0.0054(7)
N2 0.0177(8) 0.0221(9) 0.0122(7) -0.0014(7) 0.0033(6) -0.0019(7)
N3 0.0172(8) 0.0185(8) 0.0119(7) -0.0016(6) 0.0039(6) -0.0006(7)
N4 0.0139(7) 0.0230(9) 0.0116(7) 0.0012(7) 0.0028(6) -0.0022(7)
C1 0.0182(9) 0.0219(10) 0.0137(9) -0.0002(7) 0.0060(7) -0.0019(8)
C2 0.0159(9) 0.0188(10) 0.0200(10) -0.0006(7) 0.0056(8) -0.0007(8)
C3 0.0145(8) 0.0174(10) 0.0176(9) -0.0019(7) -0.0003(7) 0.0021(8)
C4 0.0220(9) 0.0182(10) 0.0138(9) -0.0004(8) 0.0030(7) -0.0003(8)
C5 0.0185(9) 0.0195(10) 0.0147(9) 0.0016(8) 0.0051(7) 0.0003(8)
C6 0.0150(8) 0.0181(10) 0.0142(9) -0.0011(7) 0.0029(7) 0.0011(8)
C7 0.0150(8) 0.0212(10) 0.0146(9) -0.0018(8) 0.0057(7) -0.0002(8)
C8 0.0162(9) 0.0182(9) 0.0137(9) -0.0009(7) 0.0039(7) 0.0002(8)
C9 0.0153(8) 0.0298(12) 0.0156(9) 0.0026(8) 0.0026(7) -0.0037(9)
C10 0.0146(8) 0.0174(9) 0.0140(9) -0.0031(7) 0.0043(7) 0.0019(8)
C11 0.0150(8) 0.0169(9) 0.0138(9) -0.0025(7) 0.0051(7) 0.0005(8)
S1 0.0170(3) 0.0194(3) 0.0146(4) 0.0011(2) 0.0052(2) -0.0011(3)
C12 0.0187(14) 0.0260(16) 0.0185(19) -0.0034(11) 0.0082(15) -0.0041(19)
C13 0.0126(12) 0.0226(19) 0.0167(14) -0.0015(10) 0.0020(9) 0.0031(14)
C14 0.0143(16) 0.0217(15) 0.0170(15) 0.0056(13) 0.0048(12) 0.0032(12)

loop_
_atom_type_symbol
_atom_type_description
_atom_type_scat_dispersion_real
_atom_type_scat_dispersion_imag
_atom_type_scat_source
C C 0.0033 0.0016 'International Tables Vol C Tables 4.2.6.8 and 6.1.1.4'
H H 0.0000 0.0000 'International Tables Vol C Tables 4.2.6.8 and 6.1.1.4'
N N 0.0061 0.0033 'International Tables Vol C Tables 4.2.6.8 and 6.1.1.4'
O O 0.0106 0.0060 'International Tables Vol C Tables 4.2.6.8 and 6.1.1.4'
S S 0.1246 0.1234 'International Tables Vol C Tables 4.2.6.8 and 6.1.1.4'
Cl Cl 0.1484 0.1585 'International Tables Vol C Tables 4.2.6.8 and 6.1.1.4'
Br Br -0.2901 2.4595 'International Tables Vol C Tables 4.2.6.8 and 6.1.1.4'

loop_
_geom_angle_atom_site_label_1
_geom_angle_atom_site_label_2
_geom_angle_atom_site_label_3
_geom_angle
N2 N1 C6 118.94(16)
N2 N1 H1N1 119.5(13)
C6 N1 H1N1 120.4(13)
C7 N2 N1 121.87(17)
C8 N3 N4 115.57(16)
C10 N4 N3 122.12(16)
C10 N4 H1N4 117.1(16)
N3 N4 H1N4 120.7(16)
C2 C1 C6 119.53(18)
C2 C1 H1A 120.2
C6 C1 H1A 120.2
C1 C2 C3 119.87(18)
C1 C2 H2A 120.1
C3 C2 H2A 120.1
C4 C3 C2 120.75(18)
C4 C3 Br1 119.47(15)
C2 C3 Br1 119.78(14)
C3 C4 C5 119.64(18)
C3 C4 H4A 120.2
C5 C4 H4A 120.2
C4 C5 C6 120.05(17)
C4 C5 H5A 120.0
C6 C5 H5A 120.0
C5 C6 C1 120.15(18)
C5 C6 N1 118.55(17)
C1 C6 N1 121.30(17)
N2 C7 C8 119.82(17)
N2 C7 Cl1 121.57(15)
C8 C7 Cl1 118.61(14)
N3 C8 C7 117.55(17)
N3 C8 C9 125.54(17)
C7 C8 C9 116.89(16)
C8 C9 H9A 109.5
C8 C9 H9B 109.5
H9A C9 H9B 109.5
C8 C9 H9C 109.5
H9A C9 H9C 109.5
H9B C9 H9C 109.5
O1 C10 N4 118.37(17)
O1 C10 C11 119.68(17)
N4 C10 C11 121.95(17)
C12X C11 C12 105.9(9)
C12X C11 C10 132.7(9)
C12 C11 C10 121.2(2)
C12X C11 S1X 113.6(9)
C10 C11 S1X 113.6(3)
C12 C11 S1 110.5(2)
C10 C11 S1 128.37(14)
S1X C11 S1 118.0(3)
C11 S1 C14 91.51(15)
C11 C12 C13 114.0(3)
C11 C12 H12A 123.0
C13 C12 H12A 123.0
C14 C13 C12 111.2(3)
C14 C13 H13B 124.4
C12 C13 H13B 124.4
C13 C14 S1 112.9(3)
C13 C14 H14B 123.6
S1 C14 H14B 123.6
C11 S1X C14X 89.5(9)
C11 C12X C13X 112.7(16)
C11 C12X H12B 123.6
C13X C12X H12B 123.6
C14X C13X C12X 110(2)
C14X C13X H13A 124.9
C12X C13X H13A 124.9
C13X C14X S1X 113.8(19)
C13X C14X H14A 123.1
S1X C14X H14A 123.1

loop_
_geom_bond_atom_site_label_1
_geom_bond_atom_site_label_2
_geom_bond_distance
Cl1 C7 1.7601(19)
Br1 C3 1.8990(19)
O1 C10 1.239(2)
N1 N2 1.342(2)
N1 C6 1.402(2)
N1 H1N1 0.92(2)
N2 C7 1.272(2)
N3 C8 1.295(2)
N3 N4 1.370(2)
N4 C10 1.358(2)
N4 H1N4 0.92(3)
C1 C2 1.384(3)
C1 C6 1.399(3)
C1 H1A 0.9300
C2 C3 1.390(3)
C2 H2A 0.9300
C3 C4 1.384(3)
C4 C5 1.385(3)
C4 H4A 0.9300
C5 C6 1.391(3)
C5 H5A 0.9300
C7 C8 1.466(3)
C8 C9 1.503(3)
C9 H9A 0.9600
C9 H9B 0.9600
C9 H9C 0.9600
C10 C11 1.475(3)
C11 C12X 1.36(2)
C11 C12 1.383(5)
C11 S1X 1.660(6)
C11 S1 1.717(2)
S1 C14 1.721(2)
C12 C13 1.409(5)
C12 H12A 0.9300
C13 C14 1.361(4)
C13 H13B 0.9300
C14 H14B 0.9300
S1X C14X 1.717(19)
C12X C13X 1.389(18)
C12X H12B 0.9300
C13X C14X 1.339(17)
C13X H13A 0.9300
C14X H14A 0.9300

loop_
_geom_hbond_atom_site_label_D
_geom_hbond_atom_site_label_H
_geom_hbond_atom_site_label_A
_geom_hbond_site_symmetry_A
_geom_hbond_distance_DH
_geom_hbond_distance_HA
_geom_hbond_distance_DA
_geom_hbond_angle_DHA
_geom_hbond_publ_flag
N4 H1N4 O1 3_655 0.92(3) 2.03(3) 2.938(2) 168(2) y
N1 H1N1 Cl1 1_555 0.92(2) 2.51(2) 2.9246(19) 107.7(15) y

loop_
_geom_torsion_atom_site_label_1
_geom_torsion_atom_site_label_2
_geom_torsion_atom_site_label_3
_geom_torsion_atom_site_label_4
_geom_torsion
C6 N1 N2 C7 -176.96(19)
C8 N3 N4 C10 -173.07(18)
C6 C1 C2 C3 -0.6(3)
C1 C2 C3 C4 -0.1(3)
C1 C2 C3 Br1 179.12(15)
C2 C3 C4 C5 1.1(3)
Br1 C3 C4 C5 -178.13(15)
C3 C4 C5 C6 -1.4(3)
C4 C5 C6 C1 0.7(3)
C4 C5 C6 N1 179.99(19)
C2 C1 C6 C5 0.3(3)
C2 C1 C6 N1 -178.97(19)
N2 N1 C6 C5 177.19(18)
N2 N1 C6 C1 -3.5(3)
N1 N2 C7 C8 -179.62(18)
N1 N2 C7 Cl1 0.1(3)
N4 N3 C8 C7 -178.66(17)
N4 N3 C8 C9 2.3(3)
N2 C7 C8 N3 177.33(19)
Cl1 C7 C8 N3 -2.4(3)
N2 C7 C8 C9 -3.5(3)
Cl1 C7 C8 C9 176.79(15)
N3 N4 C10 O1 178.17(17)
N3 N4 C10 C11 -1.6(3)
O1 C10 C11 C12X 173.4(18)
N4 C10 C11 C12X -6.8(18)
O1 C10 C11 C12 -0.4(4)
N4 C10 C11 C12 179.3(3)
O1 C10 C11 S1X -2.8(4)
N4 C10 C11 S1X 176.9(3)
O1 C10 C11 S1 177.55(15)
N4 C10 C11 S1 -2.7(3)
C12X C11 S1 C14 -32(13)
C12 C11 S1 C14 0.7(3)
C10 C11 S1 C14 -177.4(2)
S1X C11 S1 C14 3.0(4)
C12X C11 C12 C13 2.2(14)
C10 C11 C12 C13 177.5(4)
S1X C11 C12 C13 -166(4)
S1 C11 C12 C13 -0.8(5)
C11 C12 C13 C14 0.4(7)
C12 C13 C14 S1 0.1(6)
C11 S1 C14 C13 -0.5(4)
C12X C11 S1X C14X 2(2)
C12 C11 S1X C14X 15(4)
C10 C11 S1X C14X 179.2(19)
S1 C11 S1X C14X -1.1(19)
C12 C11 C12X C13X -2(3)
C10 C11 C12X C13X -176.9(17)
S1X C11 C12X C13X -1(3)
S1 C11 C12X C13X 146(15)
C11 C12X C13X C14X -2(4)
C12X C13X C14X S1X 4(5)
C11 S1X C14X C13X -3(4)
